data_1540189
loop_
_publ_author_name
'Weetman, Catherine'
'Anker, Mathew D.'
'Arrowsmith, Merle'
'Hill, Michael S.'
'Kociok-K\"ohn, Gabriele'
'Liptrot, David J.'
'Mahon, Mary F.'

_publ_section_title
;
 Magnesium-catalysed nitrile hydroboration
;
_journal_issue 1
_journal_name_full 'Chem. Sci.'
_journal_page_first 628
_journal_paper_doi 10.1039/C5SC03114A
_journal_volume 7
_journal_year 2016
_chemical_formula_moiety 'C15 H31 B2 N O4'
_chemical_formula_sum 'C15 H31 B2 N O4'
_chemical_formula_weight 311.03
_chemical_name_systematic
;
 ?
;
_space_group_IT_number 2
_symmetry_cell_setting triclinic
_symmetry_space_group_name_Hall '-P 1'
_symmetry_space_group_name_H-M 'P -1'
_atom_sites_solution_hydrogens geom
_atom_sites_solution_primary direct
_atom_sites_solution_secondary difmap
_audit_creation_method SHELXL-97
_audit_update_record
;
2015-08-21 deposited with the CCDC.
2015-10-20 downloaded from the CCDC.
;
_cell_angle_alpha 101.1406(10)
_cell_angle_beta 100.1735(10)
_cell_angle_gamma 103.8021(12)
_cell_formula_units_Z 2
_cell_length_a 6.30720(10)
_cell_length_b 12.4643(3)
_cell_length_c 12.5184(3)
_cell_measurement_reflns_used 15419
_cell_measurement_temperature 150(2)
_cell_measurement_theta_max 25.028
_cell_measurement_theta_min 2.910
_cell_volume 911.73(4)
_computing_cell_refinement 'HKL Scalepack (Otwinowski & Minor, 1997)'
_computing_data_collection 'Collect (Nonius BV, 1997-2000)'
_computing_data_reduction
;
 DENZO-SCALEPACK Z. Otwinowski and W. Minor, " 
 Processing of X-ray Diffraction Data Collected in Oscillation Mode ", 
 Methods in Enzymology, Volume 276: Macromolecular Crystallography, 
 part A, p.307-326, 1997,C.W. Carter, Jr. & R. M. Sweet, Eds., Academic Press.
;
_computing_molecular_graphics 'ORTEP3 for Windows - Farrugia, L. J. J. Appl. Crystallogr. 1997, 30, 565'
_computing_publication_material
;
 'WinGX publication routines, Farrugia, 
 L. J., J. Appl. Crystallogr., 1999, 32, 837-838
;
_computing_structure_refinement
;
 Sheldrick GM (2008) Acta Crystallogr A64:112--122 and 
 C. B. H\"ubschle, G. M. Sheldrick and B. Dittrich
 ShelXle: a Qt graphical user interface for SHELXL
 J. Appl. Cryst., 44, (2011) 1281-1284.
;
_computing_structure_solution
; 
 SIR97- Altomare A., Burla M.C., Camalli M., Cascarano G.L., Giacovazzo C. , 
 Guagliardi A., Moliterni A.G.G., Polidori G.,Spagna R. 
 (1999) J. Appl. Cryst. 32, 115-119
;
_diffrn_ambient_temperature 150(2)
_diffrn_measured_fraction_theta_full 0.992
_diffrn_measured_fraction_theta_max 0.992
_diffrn_measurement_device_type 'Nonius Kappa CCD'
_diffrn_measurement_method '301 2.0 degree images with \f and \w scans'
_diffrn_radiation_monochromator graphite
_diffrn_radiation_source 'fine-focus sealed tube'
_diffrn_radiation_type MoK\a
_diffrn_radiation_wavelength 0.71073
_diffrn_reflns_av_R_equivalents 0.0465
_diffrn_reflns_av_sigmaI/netI 0.0318
_diffrn_reflns_limit_h_max 7
_diffrn_reflns_limit_h_min -7
_diffrn_reflns_limit_k_max 14
_diffrn_reflns_limit_k_min -14
_diffrn_reflns_limit_l_max 14
_diffrn_reflns_limit_l_min -14
_diffrn_reflns_number 16086
_diffrn_reflns_theta_full 25.01
_diffrn_reflns_theta_max 25.01
_diffrn_reflns_theta_min 4.23
_diffrn_standards_decay_% 0
_diffrn_standards_number 0
_exptl_absorpt_coefficient_mu 0.078
_exptl_absorpt_correction_T_max 0.978
_exptl_absorpt_correction_T_min 0.865
_exptl_absorpt_correction_type multi-scan
_exptl_absorpt_process_details
;
multi-scan from symmetry-related measurements 
 Sortav (Blessing 1995)
;
_exptl_crystal_colour colourless
_exptl_crystal_density_diffrn 1.133
_exptl_crystal_density_method 'not measured'
_exptl_crystal_description prism
_exptl_crystal_F_000 340
_exptl_crystal_size_max 0.70
_exptl_crystal_size_mid 0.40
_exptl_crystal_size_min 0.35
_refine_diff_density_max 0.496
_refine_diff_density_min -0.215
_refine_diff_density_rms 0.037
_refine_ls_extinction_method none
_refine_ls_goodness_of_fit_ref 1.093
_refine_ls_hydrogen_treatment constr
_refine_ls_matrix_type full
_refine_ls_number_parameters 208
_refine_ls_number_reflns 3190
_refine_ls_number_restraints 0
_refine_ls_restrained_S_all 1.093
_refine_ls_R_factor_all 0.0613
_refine_ls_R_factor_gt 0.0495
_refine_ls_shift/su_max 0.000
_refine_ls_shift/su_mean 0.000
_refine_ls_structure_factor_coef Fsqd
_refine_ls_weighting_details 'calc w=1/[\s^2^(Fo^2^)+(0.0402P)^2^+0.5195P] where P=(Fo^2^+2Fc^2^)/3'
_refine_ls_weighting_scheme calc
_refine_ls_wR_factor_gt 0.1087
_refine_ls_wR_factor_ref 0.1137
_reflns_number_gt 2742
_reflns_number_total 3190
_reflns_threshold_expression >2sigma(I)
_cod_data_source_file c5sc03114a2.cif
_cod_data_source_block k13msh4
_cod_depositor_comments 'Adding full bibliography for 1540189--1540193.cif.'
_cod_original_cell_volume 911.73(3)
_cod_database_code 1540189

loop_
_symmetry_equiv_pos_as_xyz
'x, y, z'
'-x, -y, -z'

loop_
_atom_site_label
_atom_site_type_symbol
_atom_site_fract_x
_atom_site_fract_y
_atom_site_fract_z
_atom_site_U_iso_or_equiv
_atom_site_adp_type
_atom_site_occupancy
_atom_site_symmetry_multiplicity
_atom_site_calc_flag
_atom_site_refinement_flags
N1 N 0.2788(3) 0.29405(13) 0.16854(12) 0.0275(4) Uani 1 1 d .
O1 O 0.3688(2) 0.33423(11) 0.37320(9) 0.0294(3) Uani 1 1 d .
O2 O 0.4828(2) 0.18874(10) 0.27950(9) 0.0243(3) Uani 1 1 d .
O3 O 0.1882(2) 0.26890(11) -0.03453(10) 0.0296(3) Uani 1 1 d .
O4 O 0.3864(2) 0.15399(10) 0.03331(9) 0.0230(3) Uani 1 1 d .
B1 B 0.3734(3) 0.27064(17) 0.27045(16) 0.0239(4) Uani 1 1 d .
B2 B 0.2832(3) 0.23760(17) 0.05837(16) 0.0230(4) Uani 1 1 d .
C1 C 0.1856(3) 0.39438(16) 0.17749(15) 0.0311(4) Uani 1 1 d .
H1A H 0.2679 0.4517 0.2483 0.037 Uiso 1 1 calc R
H1B H 0.2102 0.4298 0.1148 0.037 Uiso 1 1 calc R
C2 C -0.0588(3) 0.36264(18) 0.17497(19) 0.0409(5) Uani 1 1 d .
H2A H -0.0846 0.3279 0.2380 0.049 Uiso 1 1 calc R
H2B H -0.1423 0.3057 0.1042 0.049 Uiso 1 1 calc R
C3 C -0.1456(4) 0.46834(19) 0.1841(2) 0.0487(6) Uani 1 1 d .
H3A H -0.3082 0.4454 0.1771 0.073 Uiso 1 1 calc R
H3B H -0.1124 0.5051 0.1241 0.073 Uiso 1 1 calc R
H3C H -0.0715 0.5220 0.2569 0.073 Uiso 1 1 calc R
C4 C 0.5254(3) 0.30773(15) 0.45717(14) 0.0269(4) Uani 1 1 d .
C5 C 0.7487(4) 0.39849(17) 0.48044(17) 0.0392(5) Uani 1 1 d .
H5A H 0.8034 0.3953 0.4117 0.059 Uiso 1 1 calc R
H5B H 0.8583 0.3847 0.5384 0.059 Uiso 1 1 calc R
H5C H 0.7282 0.4739 0.5063 0.059 Uiso 1 1 calc R
C6 C 0.4378(4) 0.31272(18) 0.56293(15) 0.0363(5) Uani 1 1 d .
H6A H 0.2834 0.2633 0.5447 0.054 Uiso 1 1 calc R
H6B H 0.4404 0.3913 0.5952 0.054 Uiso 1 1 calc R
H6C H 0.5330 0.2867 0.6172 0.054 Uiso 1 1 calc R
C7 C 0.5313(3) 0.18694(15) 0.39704(13) 0.0237(4) Uani 1 1 d .
C8 C 0.7567(3) 0.16274(17) 0.42563(16) 0.0325(4) Uani 1 1 d .
H8A H 0.7454 0.0855 0.3844 0.049 Uiso 1 1 calc R
H8B H 0.7995 0.1691 0.5063 0.049 Uiso 1 1 calc R
H8C H 0.8707 0.2180 0.4047 0.049 Uiso 1 1 calc R
C9 C 0.3464(3) 0.09130(16) 0.41190(16) 0.0309(4) Uani 1 1 d .
H9A H 0.3415 0.0191 0.3623 0.046 Uiso 1 1 calc R
H9B H 0.2016 0.1075 0.3931 0.046 Uiso 1 1 calc R
H9C H 0.3769 0.0857 0.4898 0.046 Uiso 1 1 calc R
C10 C 0.2782(3) 0.22019(15) -0.12550(14) 0.0251(4) Uani 1 1 d .
C11 C 0.4853(3) 0.31159(16) -0.12734(16) 0.0351(5) Uani 1 1 d .
H11A H 0.5970 0.3295 -0.0565 0.053 Uiso 1 1 calc R
H11B H 0.4433 0.3805 -0.1372 0.053 Uiso 1 1 calc R
H11C H 0.5491 0.2837 -0.1895 0.053 Uiso 1 1 calc R
C12 C 0.1023(3) 0.19112(18) -0.23467(15) 0.0335(5) Uani 1 1 d .
H12A H -0.0394 0.1432 -0.2273 0.050 Uiso 1 1 calc R
H12B H 0.1537 0.1499 -0.2953 0.050 Uiso 1 1 calc R
H12C H 0.0792 0.2615 -0.2519 0.050 Uiso 1 1 calc R
C13 C 0.3339(3) 0.11544(15) -0.08914(13) 0.0231(4) Uani 1 1 d .
C14 C 0.5367(3) 0.08782(16) -0.12436(15) 0.0301(4) Uani 1 1 d .
H14A H 0.5535 0.0176 -0.1043 0.045 Uiso 1 1 calc R
H14B H 0.6717 0.1506 -0.0860 0.045 Uiso 1 1 calc R
H14C H 0.5160 0.0774 -0.2055 0.045 Uiso 1 1 calc R
C15 C 0.1353(3) 0.00919(16) -0.12349(15) 0.0306(4) Uani 1 1 d .
H15A H 0.1728 -0.0486 -0.0865 0.046 Uiso 1 1 calc R
H15B H 0.1000 -0.0208 -0.2049 0.046 Uiso 1 1 calc R
H15C H 0.0048 0.0284 -0.1013 0.046 Uiso 1 1 calc R

loop_
_atom_site_aniso_label
_atom_site_aniso_U_11
_atom_site_aniso_U_22
_atom_site_aniso_U_33
_atom_site_aniso_U_23
_atom_site_aniso_U_13
_atom_site_aniso_U_12
N1 0.0366(9) 0.0289(8) 0.0199(8) 0.0041(6) 0.0060(6) 0.0162(7)
O1 0.0403(8) 0.0323(7) 0.0168(6) 0.0023(5) 0.0043(5) 0.0174(6)
O2 0.0313(7) 0.0275(7) 0.0150(6) 0.0037(5) 0.0038(5) 0.0124(5)
O3 0.0413(8) 0.0350(7) 0.0182(6) 0.0066(5) 0.0072(5) 0.0212(6)
O4 0.0301(7) 0.0251(6) 0.0144(6) 0.0031(5) 0.0047(5) 0.0108(5)
B1 0.0268(10) 0.0241(10) 0.0200(10) 0.0017(8) 0.0072(8) 0.0073(8)
B2 0.0243(10) 0.0236(10) 0.0209(10) 0.0059(8) 0.0039(8) 0.0069(8)
C1 0.0382(11) 0.0293(10) 0.0238(9) 0.0030(8) 0.0066(8) 0.0090(9)
C2 0.0378(12) 0.0342(11) 0.0504(13) 0.0103(10) 0.0118(10) 0.0086(9)
C3 0.0476(13) 0.0416(13) 0.0618(15) 0.0100(11) 0.0122(11) 0.0245(11)
C4 0.0306(10) 0.0291(10) 0.0170(8) 0.0026(7) 0.0012(7) 0.0067(8)
C5 0.0447(12) 0.0314(11) 0.0310(11) 0.0007(8) 0.0029(9) 0.0009(9)
C6 0.0470(12) 0.0408(12) 0.0207(10) 0.0035(8) 0.0089(8) 0.0143(10)
C7 0.0248(9) 0.0290(10) 0.0152(8) 0.0049(7) 0.0015(7) 0.0064(8)
C8 0.0301(10) 0.0396(11) 0.0278(10) 0.0092(8) 0.0041(8) 0.0113(9)
C9 0.0322(10) 0.0295(10) 0.0286(10) 0.0081(8) 0.0048(8) 0.0051(8)
C10 0.0322(10) 0.0286(10) 0.0167(9) 0.0055(7) 0.0080(7) 0.0112(8)
C11 0.0451(12) 0.0300(11) 0.0297(10) 0.0117(8) 0.0070(9) 0.0073(9)
C12 0.0397(11) 0.0419(11) 0.0202(9) 0.0090(8) 0.0045(8) 0.0147(9)
C13 0.0283(9) 0.0278(9) 0.0125(8) 0.0028(7) 0.0052(7) 0.0080(8)
C14 0.0342(10) 0.0332(10) 0.0248(9) 0.0047(8) 0.0102(8) 0.0128(9)
C15 0.0353(11) 0.0295(10) 0.0227(9) 0.0035(7) 0.0063(8) 0.0039(8)

loop_
_atom_type_symbol
_atom_type_description
_atom_type_scat_dispersion_real
_atom_type_scat_dispersion_imag
_atom_type_scat_source
C C 0.0033 0.0016 'International Tables Vol C Tables 4.2.6.8 and 6.1.1.4'
H H 0.0000 0.0000 'International Tables Vol C Tables 4.2.6.8 and 6.1.1.4'
N N 0.0061 0.0033 'International Tables Vol C Tables 4.2.6.8 and 6.1.1.4'
O O 0.0106 0.0060 'International Tables Vol C Tables 4.2.6.8 and 6.1.1.4'
B B 0.0013 0.0007 'International Tables Vol C Tables 4.2.6.8 and 6.1.1.4'

loop_
_geom_angle_atom_site_label_1
_geom_angle_atom_site_label_2
_geom_angle_atom_site_label_3
_geom_angle
B1 N1 B2 126.15(15)
B1 N1 C1 117.15(14)
B2 N1 C1 116.41(14)
B1 O1 C4 106.59(13)
B1 O2 C7 107.01(13)
B2 O3 C10 106.02(13)
B2 O4 C13 106.73(12)
O2 B1 O1 112.96(15)
O2 B1 N1 125.62(16)
O1 B1 N1 121.39(16)
O4 B2 O3 113.41(15)
O4 B2 N1 125.55(15)
O3 B2 N1 120.97(16)
C2 C1 N1 112.55(16)
C2 C1 H1A 109.1
N1 C1 H1A 109.1
C2 C1 H1B 109.1
N1 C1 H1B 109.1
H1A C1 H1B 107.8
C1 C2 C3 110.38(18)
C1 C2 H2A 109.6
C3 C2 H2A 109.6
C1 C2 H2B 109.6
C3 C2 H2B 109.6
H2A C2 H2B 108.1
C2 C3 H3A 109.5
C2 C3 H3B 109.5
H3A C3 H3B 109.5
C2 C3 H3C 109.5
H3A C3 H3C 109.5
H3B C3 H3C 109.5
O1 C4 C6 108.77(15)
O1 C4 C5 106.95(15)
C6 C4 C5 109.93(15)
O1 C4 C7 102.29(12)
C6 C4 C7 114.91(15)
C5 C4 C7 113.33(15)
C4 C5 H5A 109.5
C4 C5 H5B 109.5
H5A C5 H5B 109.5
C4 C5 H5C 109.5
H5A C5 H5C 109.5
H5B C5 H5C 109.5
C4 C6 H6A 109.5
C4 C6 H6B 109.5
H6A C6 H6B 109.5
C4 C6 H6C 109.5
H6A C6 H6C 109.5
H6B C6 H6C 109.5
O2 C7 C8 108.36(14)
O2 C7 C9 107.28(13)
C8 C7 C9 110.03(15)
O2 C7 C4 102.64(13)
C8 C7 C4 114.90(15)
C9 C7 C4 113.01(15)
C7 C8 H8A 109.5
C7 C8 H8B 109.5
H8A C8 H8B 109.5
C7 C8 H8C 109.5
H8A C8 H8C 109.5
H8B C8 H8C 109.5
C7 C9 H9A 109.5
C7 C9 H9B 109.5
H9A C9 H9B 109.5
C7 C9 H9C 109.5
H9A C9 H9C 109.5
H9B C9 H9C 109.5
O3 C10 C12 108.73(14)
O3 C10 C11 106.38(14)
C12 C10 C11 110.39(15)
O3 C10 C13 102.57(12)
C12 C10 C13 114.79(15)
C11 C10 C13 113.26(15)
C10 C11 H11A 109.5
C10 C11 H11B 109.5
H11A C11 H11B 109.5
C10 C11 H11C 109.5
H11A C11 H11C 109.5
H11B C11 H11C 109.5
C10 C12 H12A 109.5
C10 C12 H12B 109.5
H12A C12 H12B 109.5
C10 C12 H12C 109.5
H12A C12 H12C 109.5
H12B C12 H12C 109.5
O4 C13 C14 108.75(13)
O4 C13 C15 107.39(13)
C14 C13 C15 110.26(15)
O4 C13 C10 101.93(12)
C14 C13 C10 114.23(14)
C15 C13 C10 113.64(14)
C13 C14 H14A 109.5
C13 C14 H14B 109.5
H14A C14 H14B 109.5
C13 C14 H14C 109.5
H14A C14 H14C 109.5
H14B C14 H14C 109.5
C13 C15 H15A 109.5
C13 C15 H15B 109.5
H15A C15 H15B 109.5
C13 C15 H15C 109.5
H15A C15 H15C 109.5
H15B C15 H15C 109.5

loop_
_geom_bond_atom_site_label_1
_geom_bond_atom_site_label_2
_geom_bond_distance
N1 B1 1.423(2)
N1 B2 1.430(2)
N1 C1 1.497(2)
O1 B1 1.384(2)
O1 C4 1.454(2)
O2 B1 1.373(2)
O2 C7 1.4547(19)
O3 B2 1.380(2)
O3 C10 1.454(2)
O4 B2 1.371(2)
O4 C13 1.4663(19)
C1 C2 1.490(3)
C1 H1A 0.9900
C1 H1B 0.9900
C2 C3 1.535(3)
C2 H2A 0.9900
C2 H2B 0.9900
C3 H3A 0.9800
C3 H3B 0.9800
C3 H3C 0.9800
C4 C6 1.518(3)
C4 C5 1.522(3)
C4 C7 1.560(2)
C5 H5A 0.9800
C5 H5B 0.9800
C5 H5C 0.9800
C6 H6A 0.9800
C6 H6B 0.9800
C6 H6C 0.9800
C7 C8 1.519(2)
C7 C9 1.521(3)
C8 H8A 0.9800
C8 H8B 0.9800
C8 H8C 0.9800
C9 H9A 0.9800
C9 H9B 0.9800
C9 H9C 0.9800
C10 C12 1.520(2)
C10 C11 1.522(3)
C10 C13 1.558(2)
C11 H11A 0.9800
C11 H11B 0.9800
C11 H11C 0.9800
C12 H12A 0.9800
C12 H12B 0.9800
C12 H12C 0.9800
C13 C14 1.516(2)
C13 C15 1.519(3)
C14 H14A 0.9800
C14 H14B 0.9800
C14 H14C 0.9800
C15 H15A 0.9800
C15 H15B 0.9800
C15 H15C 0.9800
